data_4130503
loop_
_publ_author_name
'B\"orjesson, Marino'
'Moragas, Toni'
'Martin, Ruben'

_publ_section_title
;
 Ni-Catalyzed Carboxylation of Unactivated Alkyl Chlorides with CO2.
;
_journal_issue 24
_journal_name_full 'Journal of the American Chemical Society'
_journal_page_first 7504
_journal_page_last 7507
_journal_paper_doi 10.1021/jacs.6b04088
_journal_volume 138
_journal_year 2016
_chemical_formula_sum 'C45 H56 F3 N4 Ni O3 S'
_chemical_formula_weight 848.70
_space_group_IT_number 2
_space_group_name_Hall '-P 1'
_space_group_name_H-M_alt 'P -1'
_symmetry_cell_setting triclinic
_symmetry_space_group_name_H-M 'P -1'
_atom_sites_solution_hydrogens mixed
_audit_creation_method SHELXL-2014
_cell_angle_alpha 94.849(4)
_cell_angle_beta 98.732(4)
_cell_angle_gamma 113.293(4)
_cell_formula_units_Z 2
_cell_length_a 11.6943(13)
_cell_length_b 12.7969(15)
_cell_length_c 15.8831(15)
_cell_measurement_reflns_used 4256
_cell_measurement_temperature 100(2)
_cell_measurement_theta_max 26.37
_cell_measurement_theta_min 2.33
_cell_volume 2130.3(4)
_computing_cell_refinement 'Bruker APEX2 v2011.4-0'
_computing_data_collection 'Bruker APEX2 v2011.4-0'
_computing_data_reduction 'Bruker SAINT V7.60A'
_computing_molecular_graphics 'Bruker SHELXTL'
_computing_publication_material 'Bruker SHELXTL'
_computing_structure_refinement 'SHELXL-2014 (Sheldrick, 2014)'
_computing_structure_solution Sir2011
_diffrn_ambient_temperature 100(2)
_diffrn_detector_area_resol_mean 512
_diffrn_detector_type '4K CCD area detector APEX II'
_diffrn_measured_fraction_theta_full 0.971
_diffrn_measured_fraction_theta_max 0.857
_diffrn_measurement_device_type 'APEX DUO Kappa 4-axis goniometer'
_diffrn_measurement_method
;
 Fullsphere data collection, phi and omega scans
;
_diffrn_measurement_specimen_support 'magnetic support with MicroMount'
_diffrn_radiation_monochromator 'Quazar MX Multilayer Optics'
_diffrn_radiation_type MoK\a
_diffrn_radiation_wavelength 0.71073
_diffrn_reflns_av_R_equivalents 0.0444
_diffrn_reflns_av_unetI/netI 0.0923
_diffrn_reflns_Laue_measured_fraction_full 0.971
_diffrn_reflns_Laue_measured_fraction_max 0.857
_diffrn_reflns_limit_h_max 16
_diffrn_reflns_limit_h_min -11
_diffrn_reflns_limit_k_max 17
_diffrn_reflns_limit_k_min -16
_diffrn_reflns_limit_l_max 18
_diffrn_reflns_limit_l_min -21
_diffrn_reflns_number 20722
_diffrn_reflns_point_group_measured_fraction_full 0.971
_diffrn_reflns_point_group_measured_fraction_max 0.857
_diffrn_reflns_theta_full 25.242
_diffrn_reflns_theta_max 29.338
_diffrn_reflns_theta_min 1.314
_diffrn_source 'Microfocus source E025 IuS'
_diffrn_source_current 0.6
_diffrn_source_power 50
_diffrn_source_size '0.2 mm x 0.2 mm fine focus'
_diffrn_source_type 'Bruker APEX DUO'
_exptl_absorpt_coefficient_mu 0.562
_exptl_absorpt_correction_T_max 0.989
_exptl_absorpt_correction_T_min 0.87
_exptl_absorpt_correction_type empirical
_exptl_absorpt_process_details
; 
 SADABS Version 2008/1 Bruker-Nonius
 Blessing, Acta Cryst. (1995) A51 33-38
;
_exptl_crystal_colour black
_exptl_crystal_density_diffrn 1.323
_exptl_crystal_description PLATE
_exptl_crystal_F_000 898
_exptl_crystal_size_max 0.20
_exptl_crystal_size_mid 0.04
_exptl_crystal_size_min 0.02
_refine_diff_density_max 1.150
_refine_diff_density_min -0.521
_refine_diff_density_rms 0.114
_refine_ls_extinction_method none
_refine_ls_goodness_of_fit_ref 1.057
_refine_ls_hydrogen_treatment constr
_refine_ls_matrix_type full
_refine_ls_number_parameters 604
_refine_ls_number_reflns 10012
_refine_ls_number_restraints 302
_refine_ls_restrained_S_all 1.062
_refine_ls_R_factor_all 0.1319
_refine_ls_R_factor_gt 0.0794
_refine_ls_shift/su_max 0.000
_refine_ls_shift/su_mean 0.000
_refine_ls_structure_factor_coef Fsqd
_refine_ls_weighting_details 'w=1/[\s^2^(Fo^2^)+(0.1046P)^2^+3.3946P] where P=(Fo^2^+2Fc^2^)/3'
_refine_ls_weighting_scheme calc
_refine_ls_wR_factor_gt 0.1965
_refine_ls_wR_factor_ref 0.2254
_reflns_Friedel_coverage 0.000
_reflns_number_gt 6365
_reflns_number_total 10012
_reflns_threshold_expression 'I > 2\s(I)'
_cod_data_source_file ja6b04088_si_001.cif
_cod_data_source_block mo_MG1148_0m
_cod_depositor_comments
;
The following automatic conversions were performed:

data item '_symmetry_cell_setting' value 'Triclinic' was changed to
'triclinic' in accordance with the
/home/saulius/struct/COD-crude-data/automatic-downloads/DataCite-retrospective/ACS/depositions/lib/dictionaries/cif_core.dic
dictionary named 'cif_core.dic' version 2.4.2 last updated on
2011-04-26.

Automatic conversion script
Id: cif_fix_values 6909 2019-04-08 15:41:33Z antanas 
;
_cod_original_cell_volume 2130.4(4)
_cod_original_sg_symbol_H-M P-1
_cod_database_code 4130503
_shelx_space_group_comment
;
The symmetry employed for this shelxl refinement is uniquely defined
by the following loop, which should always be used as a source of
symmetry information in preference to the above space-group names.
They are only intended as comments.
;
_shelx_estimated_absorpt_t_min 0.896
_shelx_estimated_absorpt_t_max 0.989
_shelxl_version_number 2014-3

loop_
_space_group_symop_operation_xyz
'x, y, z'
'-x, -y, -z'

loop_
_atom_site_label
_atom_site_type_symbol
_atom_site_fract_x
_atom_site_fract_y
_atom_site_fract_z
_atom_site_U_iso_or_equiv
_atom_site_adp_type
_atom_site_occupancy
_atom_site_site_symmetry_order
_atom_site_calc_flag
_atom_site_refinement_flags_posn
_atom_site_refinement_flags_adp
_atom_site_refinement_flags_occupancy
_atom_site_disorder_assembly
_atom_site_disorder_group
Ni1 Ni 0.32337(5) 0.64334(5) 0.74177(3) 0.02351(18) Uani 1 1 d . . . . .
N1 N 0.2612(3) 0.4806(3) 0.6794(2) 0.0233(8) Uani 1 1 d . . . . .
N2 N 0.2384(3) 0.6652(3) 0.6281(2) 0.0224(8) Uani 1 1 d . . . . .
N3 N 0.3075(3) 0.7268(3) 0.8496(2) 0.0221(7) Uani 1 1 d . . . . .
N4 N 0.5053(3) 0.6998(3) 0.8055(2) 0.0230(8) Uani 1 1 d . . . . .
C1 C 0.2099(3) 0.4688(4) 0.5941(3) 0.0211(9) Uani 1 1 d . . . . .
C2 C 0.2631(4) 0.3865(4) 0.7091(3) 0.0265(9) Uani 1 1 d . . . . .
C3 C 0.2157(4) 0.2794(4) 0.6552(3) 0.0324(11) Uani 1 1 d . . . . .
H3 H 0.2164 0.2141 0.6793 0.039 Uiso 1 1 calc R U . . .
C4 C 0.1684(4) 0.2668(4) 0.5685(3) 0.0299(10) Uani 1 1 d . . . . .
C5 C 0.1659(4) 0.3662(4) 0.5359(3) 0.0246(9) Uani 1 1 d . . . . .
C6 C 0.1209(4) 0.3668(4) 0.4466(3) 0.0290(10) Uani 1 1 d . . . . .
H6 H 0.0935 0.2986 0.4059 0.035 Uiso 1 1 calc R U . . .
C7 C 0.1172(4) 0.4631(4) 0.4197(3) 0.0291(10) Uani 1 1 d . . . . .
H7 H 0.0879 0.4610 0.3602 0.035 Uiso 1 1 calc R U . . .
C8 C 0.1556(4) 0.5676(4) 0.4778(3) 0.0237(9) Uani 1 1 d . . . . .
C9 C 0.1488(4) 0.6698(4) 0.4531(3) 0.0287(10) Uani 1 1 d . . . . .
C10 C 0.1855(4) 0.7622(4) 0.5161(3) 0.0284(10) Uani 1 1 d . . . . .
H10 H 0.1817 0.8311 0.5008 0.034 Uiso 1 1 calc R U . . .
C11 C 0.2286(4) 0.7595(4) 0.6028(3) 0.0267(10) Uani 1 1 d . . . . .
C12 C 0.2015(3) 0.5708(4) 0.5656(3) 0.0230(9) Uani 1 1 d . . . . .
C13 C 0.3230(4) 0.4000(4) 0.8027(3) 0.0367(10) Uani 1 1 d D U . . .
H13A H 0.2670 0.3422 0.8299 0.044 Uiso 0.75 1 d R U P A 1
H13B H 0.3379 0.4744 0.8319 0.044 Uiso 0.75 1 d R U P A 1
H13C H 0.2646 0.3410 0.8278 0.044 Uiso 0.25 1 d R U P B 2
H13D H 0.3309 0.4728 0.8307 0.044 Uiso 0.25 1 d R U P B 2
C14 C 0.4498(9) 0.3883(15) 0.8093(5) 0.0432(14) Uani 0.75 1 d D U P C 1
H14A H 0.4327 0.3067 0.7910 0.052 Uiso 0.75 1 calc R U P C 1
H14B H 0.4991 0.4346 0.7698 0.052 Uiso 0.75 1 calc R U P C 1
C15 C 0.5278(7) 0.4285(10) 0.9009(5) 0.0450(16) Uani 0.75 1 d D U P C 1
H15A H 0.5402 0.5085 0.9203 0.054 Uiso 0.75 1 calc R U P C 1
H15B H 0.4803 0.3791 0.9397 0.054 Uiso 0.75 1 calc R U P C 1
C16 C 0.6567(7) 0.4242(9) 0.9078(6) 0.057(2) Uani 0.75 1 d D U P C 1
H16A H 0.6449 0.3449 0.8894 0.086 Uiso 0.75 1 calc R U P C 1
H16B H 0.7033 0.4502 0.9677 0.086 Uiso 0.75 1 calc R U P C 1
H16C H 0.7050 0.4746 0.8707 0.086 Uiso 0.75 1 calc R U P C 1
C14' C 0.454(2) 0.399(5) 0.8246(14) 0.0435(19) Uani 0.25 1 d D U P C 2
H14C H 0.4457 0.3186 0.8120 0.052 Uiso 0.25 1 calc R U P C 2
H14D H 0.5092 0.4455 0.7881 0.052 Uiso 0.25 1 calc R U P C 2
C15' C 0.5149(19) 0.446(3) 0.9191(12) 0.048(2) Uani 0.25 1 d D U P C 2
H15C H 0.4646 0.3946 0.9555 0.057 Uiso 0.25 1 calc R U P C 2
H15D H 0.5141 0.5229 0.9333 0.057 Uiso 0.25 1 calc R U P C 2
C16' C 0.6510(17) 0.458(3) 0.9391(16) 0.056(4) Uani 0.25 1 d D U P C 2
H16D H 0.6515 0.3815 0.9283 0.085 Uiso 0.25 1 calc R U P C 2
H16E H 0.6889 0.4918 0.9997 0.085 Uiso 0.25 1 calc R U P C 2
H16F H 0.7004 0.5076 0.9020 0.085 Uiso 0.25 1 calc R U P C 2
C17 C 0.1201(5) 0.1525(4) 0.5114(3) 0.0409(12) Uani 1 1 d . . . . .
H17A H 0.1271 0.0947 0.5461 0.061 Uiso 1 1 calc R U . . .
H17B H 0.1708 0.1589 0.4668 0.061 Uiso 1 1 calc R U . . .
H17C H 0.0309 0.1293 0.4841 0.061 Uiso 1 1 calc R U . . .
C18 C 0.1032(4) 0.6742(5) 0.3604(3) 0.0367(12) Uani 1 1 d . . . . .
H18A H 0.1037 0.7502 0.3554 0.055 Uiso 1 1 calc R U . . .
H18B H 0.0165 0.6147 0.3400 0.055 Uiso 1 1 calc R U . . .
H18C H 0.1595 0.6607 0.3254 0.055 Uiso 1 1 calc R U . . .
C19 C 0.2666(4) 0.8635(4) 0.6706(3) 0.0329(11) Uani 1 1 d . . . . .
H19A H 0.2208 0.9101 0.6503 0.039 Uiso 1 1 calc R U . . .
H19B H 0.2393 0.8371 0.7239 0.039 Uiso 1 1 calc R U . . .
C20 C 0.4069(5) 0.9390(5) 0.6919(3) 0.0423(13) Uani 1 1 d . . . . .
H20A H 0.4221 1.0048 0.7362 0.051 Uiso 1 1 calc R U . . .
H20B H 0.4512 0.8942 0.7182 0.051 Uiso 1 1 calc R U . . .
C21 C 0.4655(5) 0.9848(5) 0.6204(4) 0.0474(14) Uani 1 1 d . . . . .
H21A H 0.4155 1.0222 0.5900 0.057 Uiso 1 1 calc R U . . .
H21B H 0.4594 0.9194 0.5792 0.057 Uiso 1 1 calc R U . . .
C22 C 0.6027(5) 1.0703(6) 0.6446(4) 0.0627(19) Uani 1 1 d . . . . .
H22A H 0.6104 1.1364 0.6847 0.094 Uiso 1 1 calc R U . . .
H22B H 0.6324 1.0967 0.5925 0.094 Uiso 1 1 calc R U . . .
H22C H 0.6544 1.0335 0.6722 0.094 Uiso 1 1 calc R U . . .
C23 C 0.4189(4) 0.7734(4) 0.9106(3) 0.0236(9) Uani 1 1 d . . . . .
C24 C 0.2054(4) 0.7363(4) 0.8713(3) 0.0247(9) Uani 1 1 d . . . . .
C25 C 0.2134(4) 0.7981(4) 0.9509(3) 0.0285(10) Uani 1 1 d . . . . .
H25 H 0.1397 0.8059 0.9627 0.034 Uiso 1 1 calc R U . . .
C26 C 0.3232(4) 0.8474(4) 1.0120(3) 0.0297(10) Uani 1 1 d . . . . .
C27 C 0.4320(4) 0.8326(4) 0.9921(3) 0.0256(9) Uani 1 1 d . . . . .
C28 C 0.5522(4) 0.8762(4) 1.0499(3) 0.0328(11) Uani 1 1 d . . . . .
H28 H 0.5624 0.9172 1.1053 0.039 Uiso 1 1 calc R U . . .
C29 C 0.6524(4) 0.8603(4) 1.0275(3) 0.0346(11) Uani 1 1 d . . . . .
H29 H 0.7310 0.8896 1.0677 0.042 Uiso 1 1 calc R U . . .
C30 C 0.6423(4) 0.8011(4) 0.9453(3) 0.0300(10) Uani 1 1 d . . . . .
C31 C 0.7453(4) 0.7831(4) 0.9172(3) 0.0337(11) Uani 1 1 d . . . . .
C32 C 0.7243(4) 0.7315(4) 0.8350(3) 0.0332(11) Uani 1 1 d . . . . .
H32 H 0.7927 0.7229 0.8144 0.040 Uiso 1 1 calc R U . . .
C33 C 0.6051(4) 0.6903(4) 0.7788(3) 0.0282(10) Uani 1 1 d . . . . .
C34 C 0.5255(4) 0.7577(3) 0.8863(3) 0.0215(9) Uani 1 1 d . . . . .
C35 C 0.0808(4) 0.6751(4) 0.8088(3) 0.0275(10) Uani 1 1 d . . . . .
H35A H 0.0958 0.6477 0.7531 0.033 Uiso 1 1 calc R U . . .
H35B H 0.0412 0.7296 0.7984 0.033 Uiso 1 1 calc R U . . .
C36 C -0.0108(4) 0.5713(4) 0.8436(3) 0.0284(10) Uani 1 1 d . . . . .
H36A H -0.0310 0.5999 0.8967 0.034 Uiso 1 1 calc R U . . .
H36B H -0.0912 0.5323 0.8003 0.034 Uiso 1 1 calc R U . . .
C37 C 0.0441(4) 0.4836(4) 0.8636(3) 0.0328(11) Uani 1 1 d . . . . .
H37A H 0.0711 0.4597 0.8120 0.039 Uiso 1 1 calc R U . . .
H37B H 0.1201 0.5205 0.9108 0.039 Uiso 1 1 calc R U . . .
C38 C -0.0524(5) 0.3772(4) 0.8904(3) 0.0425(13) Uani 1 1 d . . . . .
H38A H -0.0833 0.4010 0.9393 0.064 Uiso 1 1 calc R U . . .
H38B H -0.0117 0.3262 0.9071 0.064 Uiso 1 1 calc R U . . .
H38C H -0.1241 0.3362 0.8418 0.064 Uiso 1 1 calc R U . . .
C39 C 0.3278(5) 0.9100(5) 1.0971(3) 0.0403(12) Uani 1 1 d . . . . .
H39A H 0.2462 0.9147 1.0972 0.060 Uiso 1 1 calc R U . . .
H39B H 0.3958 0.9879 1.1068 0.060 Uiso 1 1 calc R U . . .
H39C H 0.3444 0.8684 1.1431 0.060 Uiso 1 1 calc R U . . .
C40 C 0.8709(5) 0.8190(6) 0.9787(4) 0.0504(15) Uani 1 1 d . . . . .
H40A H 0.8595 0.7714 1.0246 0.076 Uiso 1 1 calc R U . . .
H40B H 0.9023 0.9002 1.0041 0.076 Uiso 1 1 calc R U . . .
H40C H 0.9326 0.8086 0.9473 0.076 Uiso 1 1 calc R U . . .
C41 C 0.5846(4) 0.6375(4) 0.6867(3) 0.0313(10) Uani 1 1 d . . . . .
H41A H 0.5068 0.5646 0.6737 0.038 Uiso 1 1 calc R U . . .
H41B H 0.6572 0.6186 0.6794 0.038 Uiso 1 1 calc R U . . .
C42 C 0.5714(5) 0.7163(4) 0.6222(3) 0.0330(11) Uani 1 1 d . . . . .
H42A H 0.5049 0.7421 0.6334 0.040 Uiso 1 1 calc R U . . .
H42B H 0.6526 0.7854 0.6307 0.040 Uiso 1 1 calc R U . . .
C43 C 0.5366(5) 0.6558(4) 0.5291(3) 0.0369(11) Uani 1 1 d . . . . .
H43A H 0.6057 0.6341 0.5172 0.044 Uiso 1 1 calc R U . . .
H43B H 0.4584 0.5840 0.5219 0.044 Uiso 1 1 calc R U . . .
C44 C 0.5151(6) 0.7288(6) 0.4639(4) 0.0513(15) Uani 1 1 d . . . . .
H44A H 0.4462 0.7500 0.4748 0.077 Uiso 1 1 calc R U . . .
H44B H 0.4919 0.6849 0.4056 0.077 Uiso 1 1 calc R U . . .
H44C H 0.5932 0.7987 0.4690 0.077 Uiso 1 1 calc R U . . .
S1A S 0.04001(12) -0.03496(10) 0.76226(9) 0.0360(3) Uani 1 1 d D . . . .
O1A O -0.0236(8) -0.1383(5) 0.7032(5) 0.0326(19) Uani 0.6 1 d D U P D 1
O2A O 0.0417(7) -0.0527(7) 0.8537(4) 0.0382(19) Uani 0.6 1 d D U P D 1
O3A O 0.1626(6) 0.0486(6) 0.7530(5) 0.0423(18) Uani 0.6 1 d D U P D 1
O1A' O -0.0531(11) -0.1511(6) 0.7176(8) 0.040(3) Uani 0.4 1 d D U P D 2
O2A' O 0.0782(11) -0.0268(12) 0.8505(5) 0.053(4) Uani 0.4 1 d D U P D 2
O3A' O 0.1325(10) 0.0239(10) 0.7121(8) 0.065(4) Uani 0.4 1 d D U P D 2
C1A C -0.0616(4) 0.0426(4) 0.7492(3) 0.0408(10) Uani 1 1 d D U . . .
F1A F -0.0800(5) 0.0607(5) 0.6664(3) 0.0495(15) Uani 0.7 1 d D U P E 1
F2A F -0.1767(4) -0.0194(5) 0.7652(3) 0.0466(14) Uani 0.7 1 d D U P E 1
F3A F -0.0121(6) 0.1461(4) 0.7975(4) 0.0530(16) Uani 0.7 1 d D U P E 1
F1A' F -0.1137(12) 0.0321(12) 0.6665(5) 0.051(3) Uani 0.3 1 d D U P E 2
F2A' F -0.1529(9) 0.0046(11) 0.7937(8) 0.051(3) Uani 0.3 1 d D U P E 2
F3A' F 0.0100(11) 0.1555(6) 0.7770(9) 0.051(3) Uani 0.3 1 d D U P E 2

loop_
_atom_site_aniso_label
_atom_site_aniso_U_11
_atom_site_aniso_U_22
_atom_site_aniso_U_33
_atom_site_aniso_U_23
_atom_site_aniso_U_13
_atom_site_aniso_U_12
Ni1 0.0216(3) 0.0230(3) 0.0217(3) -0.0037(2) -0.0020(2) 0.0086(2)
N1 0.0196(16) 0.0211(18) 0.0255(19) 0.0043(15) 0.0029(14) 0.0050(14)
N2 0.0187(16) 0.0205(18) 0.0246(19) 0.0014(15) 0.0053(14) 0.0049(14)
N3 0.0195(16) 0.0197(18) 0.0252(19) 0.0070(15) 0.0038(14) 0.0056(14)
N4 0.0262(18) 0.0215(18) 0.0243(19) 0.0078(15) 0.0098(15) 0.0104(15)
C1 0.0151(18) 0.022(2) 0.022(2) 0.0040(17) 0.0064(16) 0.0021(16)
C2 0.026(2) 0.026(2) 0.027(2) 0.0047(19) 0.0065(18) 0.0101(18)
C3 0.032(2) 0.022(2) 0.041(3) 0.008(2) 0.010(2) 0.0073(19)
C4 0.024(2) 0.023(2) 0.037(3) 0.0029(19) 0.0068(19) 0.0032(18)
C5 0.0189(19) 0.019(2) 0.028(2) -0.0029(17) 0.0067(17) 0.0001(16)
C6 0.023(2) 0.026(2) 0.027(2) -0.0046(19) 0.0056(18) 0.0000(18)
C7 0.020(2) 0.032(3) 0.025(2) 0.0005(19) 0.0024(17) 0.0013(18)
C8 0.0128(17) 0.026(2) 0.026(2) 0.0073(18) 0.0045(16) 0.0011(16)
C9 0.0148(19) 0.034(3) 0.035(3) 0.011(2) 0.0070(18) 0.0053(18)
C10 0.022(2) 0.026(2) 0.038(3) 0.013(2) 0.0097(19) 0.0086(18)
C11 0.0161(19) 0.026(2) 0.037(3) 0.006(2) 0.0069(18) 0.0065(17)
C12 0.0120(17) 0.025(2) 0.028(2) 0.0038(18) 0.0071(16) 0.0022(16)
C13 0.046(2) 0.032(2) 0.033(2) 0.013(2) 0.0067(19) 0.0158(19)
C14 0.049(2) 0.042(3) 0.039(3) 0.014(3) 0.004(2) 0.018(2)
C15 0.049(3) 0.046(3) 0.041(3) 0.014(3) 0.006(2) 0.020(2)
C16 0.051(3) 0.064(5) 0.056(5) 0.018(4) 0.003(3) 0.024(3)
C14' 0.048(3) 0.042(3) 0.040(3) 0.014(3) 0.004(3) 0.019(3)
C15' 0.051(3) 0.047(4) 0.043(4) 0.015(3) 0.002(3) 0.018(3)
C16' 0.052(5) 0.058(7) 0.052(6) 0.015(6) -0.001(5) 0.019(5)
C17 0.043(3) 0.020(2) 0.046(3) -0.003(2) 0.003(2) 0.003(2)
C18 0.031(2) 0.041(3) 0.033(3) 0.015(2) 0.001(2) 0.010(2)
C19 0.039(3) 0.029(3) 0.037(3) 0.009(2) 0.016(2) 0.018(2)
C20 0.042(3) 0.037(3) 0.041(3) 0.002(2) 0.007(2) 0.010(2)
C21 0.048(3) 0.038(3) 0.048(3) 0.003(3) 0.007(3) 0.011(3)
C22 0.038(3) 0.077(5) 0.056(4) 0.030(3) 0.007(3) 0.003(3)
C23 0.024(2) 0.020(2) 0.024(2) 0.0071(17) 0.0060(17) 0.0046(17)
C24 0.023(2) 0.023(2) 0.029(2) 0.0090(18) 0.0100(18) 0.0082(17)
C25 0.022(2) 0.029(2) 0.039(3) 0.011(2) 0.0129(19) 0.0111(18)
C26 0.033(2) 0.024(2) 0.031(2) 0.0059(19) 0.012(2) 0.0076(19)
C27 0.023(2) 0.023(2) 0.027(2) 0.0059(18) 0.0095(18) 0.0043(17)
C28 0.031(2) 0.030(3) 0.025(2) 0.000(2) 0.0026(19) 0.002(2)
C29 0.020(2) 0.040(3) 0.032(3) 0.005(2) 0.0015(19) 0.001(2)
C30 0.020(2) 0.029(2) 0.035(3) 0.007(2) 0.0060(18) 0.0029(18)
C31 0.021(2) 0.034(3) 0.042(3) 0.010(2) 0.008(2) 0.0069(19)
C32 0.021(2) 0.041(3) 0.040(3) 0.013(2) 0.015(2) 0.012(2)
C33 0.027(2) 0.026(2) 0.037(3) 0.014(2) 0.014(2) 0.0115(19)
C34 0.0188(19) 0.020(2) 0.025(2) 0.0059(17) 0.0058(16) 0.0062(16)
C35 0.022(2) 0.028(2) 0.035(3) 0.010(2) 0.0057(18) 0.0104(18)
C36 0.023(2) 0.027(2) 0.033(3) 0.0062(19) 0.0042(18) 0.0078(18)
C37 0.034(2) 0.030(3) 0.033(3) 0.009(2) 0.005(2) 0.012(2)
C38 0.052(3) 0.031(3) 0.043(3) 0.010(2) 0.009(3) 0.015(2)
C39 0.041(3) 0.041(3) 0.040(3) 0.004(2) 0.020(2) 0.014(2)
C40 0.023(2) 0.070(4) 0.054(4) 0.005(3) 0.004(2) 0.017(3)
C41 0.035(2) 0.029(2) 0.036(3) 0.010(2) 0.018(2) 0.015(2)
C42 0.037(3) 0.030(3) 0.039(3) 0.008(2) 0.015(2) 0.018(2)
C43 0.038(3) 0.038(3) 0.042(3) 0.001(2) 0.017(2) 0.022(2)
C44 0.058(4) 0.072(4) 0.038(3) 0.010(3) 0.013(3) 0.040(3)
S1A 0.0384(7) 0.0260(6) 0.0505(8) 0.0103(6) 0.0164(6) 0.0168(5)
O1A 0.058(4) 0.031(3) 0.022(3) 0.006(3) 0.017(3) 0.028(3)
O2A 0.034(4) 0.032(4) 0.038(3) 0.007(3) 0.001(3) 0.005(3)
O3A 0.042(3) 0.035(4) 0.060(4) 0.019(3) 0.015(3) 0.021(3)
O1A' 0.065(6) 0.038(5) 0.025(5) 0.012(4) 0.026(4) 0.024(4)
O2A' 0.046(6) 0.043(6) 0.044(5) 0.000(4) -0.024(4) 0.004(5)
O3A' 0.065(6) 0.048(5) 0.095(7) 0.018(6) 0.041(6) 0.028(4)
C1A 0.050(2) 0.038(2) 0.042(2) 0.0062(18) 0.0138(18) 0.0237(18)
F1A 0.067(3) 0.038(3) 0.049(2) 0.0178(19) 0.009(2) 0.026(2)
F2A 0.042(2) 0.055(3) 0.048(3) 0.008(2) 0.011(2) 0.026(2)
F3A 0.074(3) 0.039(2) 0.056(3) -0.006(2) 0.019(2) 0.034(2)
F1A' 0.063(5) 0.043(5) 0.050(3) 0.020(3) 0.005(3) 0.025(4)
F2A' 0.056(4) 0.051(4) 0.055(4) 0.001(4) 0.024(4) 0.027(3)
F3A' 0.070(4) 0.037(3) 0.053(5) 0.002(3) 0.023(4) 0.027(3)

loop_
_atom_type_symbol
_atom_type_description
_atom_type_scat_dispersion_real
_atom_type_scat_dispersion_imag
_atom_type_scat_source
C C 0.0033 0.0016 'International Tables Vol C Tables 4.2.6.8 and 6.1.1.4'
H H 0.0000 0.0000 'International Tables Vol C Tables 4.2.6.8 and 6.1.1.4'
O O 0.0106 0.0060 'International Tables Vol C Tables 4.2.6.8 and 6.1.1.4'
Ni Ni 0.3393 1.1124 'International Tables Vol C Tables 4.2.6.8 and 6.1.1.4'
N N 0.0061 0.0033 'International Tables Vol C Tables 4.2.6.8 and 6.1.1.4'
S S 0.1246 0.1234 'International Tables Vol C Tables 4.2.6.8 and 6.1.1.4'
F F 0.0171 0.0103 'International Tables Vol C Tables 4.2.6.8 and 6.1.1.4'

loop_
_geom_angle_atom_site_label_1
_geom_angle_atom_site_label_2
_geom_angle_atom_site_label_3
_geom_angle
N3 Ni1 N4 82.31(14)
N3 Ni1 N1 139.26(14)
N4 Ni1 N1 110.41(14)
N3 Ni1 N2 116.84(14)
N4 Ni1 N2 134.63(13)
N1 Ni1 N2 82.31(14)
C2 N1 C1 117.4(4)
C2 N1 Ni1 129.9(3)
C1 N1 Ni1 112.7(3)
C11 N2 C12 117.1(4)
C11 N2 Ni1 130.5(3)
C12 N2 Ni1 111.7(3)
C24 N3 C23 117.4(4)
C24 N3 Ni1 129.9(3)
C23 N3 Ni1 112.6(3)
C33 N4 C34 118.1(4)
C33 N4 Ni1 129.5(3)
C34 N4 Ni1 112.4(3)
N1 C1 C5 123.9(4)
N1 C1 C12 115.8(4)
C5 C1 C12 120.3(4)
N1 C2 C3 121.8(4)
N1 C2 C13 117.5(4)
C3 C2 C13 120.6(4)
C4 C3 C2 121.6(4)
C4 C3 H3 119.2
C2 C3 H3 119.2
C3 C4 C5 117.2(4)
C3 C4 C17 121.0(4)
C5 C4 C17 121.8(4)
C1 C5 C4 118.0(4)
C1 C5 C6 118.5(4)
C4 C5 C6 123.5(4)
C7 C6 C5 120.9(4)
C7 C6 H6 119.5
C5 C6 H6 119.5
C6 C7 C8 122.2(4)
C6 C7 H7 118.9
C8 C7 H7 118.9
C12 C8 C7 118.6(4)
C12 C8 C9 117.1(4)
C7 C8 C9 124.2(4)
C10 C9 C8 117.7(4)
C10 C9 C18 121.8(4)
C8 C9 C18 120.5(4)
C9 C10 C11 122.4(4)
C9 C10 H10 118.8
C11 C10 H10 118.8
N2 C11 C10 121.5(4)
N2 C11 C19 118.0(4)
C10 C11 C19 120.5(4)
N2 C12 C8 124.2(4)
N2 C12 C1 116.5(4)
C8 C12 C1 119.3(4)
C2 C13 C14' 118.6(10)
C2 C13 C14 109.7(5)
C2 C13 H13A 109.9
C14 C13 H13A 109.6
C2 C13 H13B 109.6
C14 C13 H13B 109.6
H13A C13 H13B 108.5
C2 C13 H13C 107.6
C14' C13 H13C 109.0
C2 C13 H13D 107.3
C14' C13 H13D 106.6
H13C C13 H13D 107.2
C15 C14 C13 111.3(6)
C15 C14 H14A 109.4
C13 C14 H14A 109.4
C15 C14 H14B 109.4
C13 C14 H14B 109.4
H14A C14 H14B 108.0
C16 C15 C14 112.2(6)
C16 C15 H15A 109.2
C14 C15 H15A 109.2
C16 C15 H15B 109.2
C14 C15 H15B 109.2
H15A C15 H15B 107.9
C15 C16 H16A 109.5
C15 C16 H16B 109.5
H16A C16 H16B 109.5
C15 C16 H16C 109.5
H16A C16 H16C 109.5
H16B C16 H16C 109.5
C15' C14' C13 111.1(10)
C15' C14' H14C 109.4
C13 C14' H14C 109.4
C15' C14' H14D 109.4
C13 C14' H14D 109.4
H14C C14' H14D 108.0
C14' C15' C16' 111.4(10)
C14' C15' H15C 109.4
C16' C15' H15C 109.4
C14' C15' H15D 109.4
C16' C15' H15D 109.4
H15C C15' H15D 108.0
C15' C16' H16D 109.5
C15' C16' H16E 109.5
H16D C16' H16E 109.5
C15' C16' H16F 109.5
H16D C16' H16F 109.5
H16E C16' H16F 109.5
C4 C17 H17A 109.5
C4 C17 H17B 109.5
H17A C17 H17B 109.5
C4 C17 H17C 109.5
H17A C17 H17C 109.5
H17B C17 H17C 109.5
C9 C18 H18A 109.5
C9 C18 H18B 109.5
H18A C18 H18B 109.5
C9 C18 H18C 109.5
H18A C18 H18C 109.5
H18B C18 H18C 109.5
C20 C19 C11 114.2(4)
C20 C19 H19A 108.7
C11 C19 H19A 108.7
C20 C19 H19B 108.7
C11 C19 H19B 108.7
H19A C19 H19B 107.6
C21 C20 C19 116.7(5)
C21 C20 H20A 108.1
C19 C20 H20A 108.1
C21 C20 H20B 108.1
C19 C20 H20B 108.1
H20A C20 H20B 107.3
C20 C21 C22 115.9(5)
C20 C21 H21A 108.3
C22 C21 H21A 108.3
C20 C21 H21B 108.3
C22 C21 H21B 108.3
H21A C21 H21B 107.4
C21 C22 H22A 109.5
C21 C22 H22B 109.5
H22A C22 H22B 109.5
C21 C22 H22C 109.5
H22A C22 H22C 109.5
H22B C22 H22C 109.5
N3 C23 C27 123.9(4)
N3 C23 C34 115.9(4)
C27 C23 C34 120.2(4)
N3 C24 C25 121.4(4)
N3 C24 C35 117.6(4)
C25 C24 C35 120.9(4)
C26 C25 C24 122.4(4)
C26 C25 H25 118.8
C24 C25 H25 118.8
C25 C26 C27 117.1(4)
C25 C26 C39 121.2(4)
C27 C26 C39 121.6(4)
C23 C27 C28 118.6(4)
C23 C27 C26 117.6(4)
C28 C27 C26 123.8(4)
C29 C28 C27 121.3(4)
C29 C28 H28 119.4
C27 C28 H28 119.4
C28 C29 C30 121.4(4)
C28 C29 H29 119.3
C30 C29 H29 119.3
C34 C30 C29 118.9(4)
C34 C30 C31 117.1(4)
C29 C30 C31 124.0(4)
C32 C31 C30 117.6(4)
C32 C31 C40 121.9(5)
C30 C31 C40 120.5(5)
C31 C32 C33 122.6(4)
C31 C32 H32 118.7
C33 C32 H32 118.7
N4 C33 C32 120.7(4)
N4 C33 C41 117.4(4)
C32 C33 C41 121.9(4)
N4 C34 C30 123.7(4)
N4 C34 C23 116.6(4)
C30 C34 C23 119.6(4)
C24 C35 C36 111.2(4)
C24 C35 H35A 109.4
C36 C35 H35A 109.4
C24 C35 H35B 109.4
C36 C35 H35B 109.4
H35A C35 H35B 108.0
C37 C36 C35 113.1(4)
C37 C36 H36A 109.0
C35 C36 H36A 109.0
C37 C36 H36B 109.0
C35 C36 H36B 109.0
H36A C36 H36B 107.8
C38 C37 C36 112.0(4)
C38 C37 H37A 109.2
C36 C37 H37A 109.2
C38 C37 H37B 109.2
C36 C37 H37B 109.2
H37A C37 H37B 107.9
C37 C38 H38A 109.5
C37 C38 H38B 109.5
H38A C38 H38B 109.5
C37 C38 H38C 109.5
H38A C38 H38C 109.5
H38B C38 H38C 109.5
C26 C39 H39A 109.5
C26 C39 H39B 109.5
H39A C39 H39B 109.5
C26 C39 H39C 109.5
H39A C39 H39C 109.5
H39B C39 H39C 109.5
C31 C40 H40A 109.5
C31 C40 H40B 109.5
H40A C40 H40B 109.5
C31 C40 H40C 109.5
H40A C40 H40C 109.5
H40B C40 H40C 109.5
C33 C41 C42 113.2(4)
C33 C41 H41A 108.9
C42 C41 H41A 108.9
C33 C41 H41B 108.9
C42 C41 H41B 108.9
H41A C41 H41B 107.7
C43 C42 C41 112.0(4)
C43 C42 H42A 109.2
C41 C42 H42A 109.2
C43 C42 H42B 109.2
C41 C42 H42B 109.2
H42A C42 H42B 107.9
C44 C43 C42 113.4(4)
C44 C43 H43A 108.9
C42 C43 H43A 108.9
C44 C43 H43B 108.9
C42 C43 H43B 108.9
H43A C43 H43B 107.7
C43 C44 H44A 109.5
C43 C44 H44B 109.5
H44A C44 H44B 109.5
C43 C44 H44C 109.5
H44A C44 H44C 109.5
H44B C44 H44C 109.5
O2A' S1A O3A' 119.6(7)
O1A S1A O3A 120.1(5)
O2A' S1A O1A' 114.9(6)
O3A' S1A O1A' 113.1(6)
O1A S1A O2A 113.1(4)
O3A S1A O2A 110.6(4)
O2A' S1A C1A 105.9(6)
O1A S1A C1A 105.8(4)
O3A' S1A C1A 100.3(5)
O3A S1A C1A 103.6(3)
O1A' S1A C1A 99.2(5)
O2A S1A C1A 101.2(4)
F2A' C1A F1A' 109.2(7)
F3A C1A F2A 109.3(5)
F2A' C1A F3A' 109.7(7)
F1A' C1A F3A' 106.8(7)
F3A C1A F1A 105.9(5)
F2A C1A F1A 106.9(4)
F2A' C1A S1A 110.8(6)
F3A C1A S1A 113.8(4)
F1A' C1A S1A 111.5(6)
F2A C1A S1A 111.1(4)
F3A' C1A S1A 108.8(6)
F1A C1A S1A 109.4(4)

loop_
_geom_bond_atom_site_label_1
_geom_bond_atom_site_label_2
_geom_bond_distance
Ni1 N3 2.013(4)
Ni1 N4 2.020(4)
Ni1 N1 2.021(4)
Ni1 N2 2.021(4)
N1 C2 1.337(6)
N1 C1 1.365(5)
N2 C11 1.344(6)
N2 C12 1.374(6)
N3 C24 1.339(5)
N3 C23 1.377(5)
N4 C33 1.345(6)
N4 C34 1.364(5)
C1 C5 1.400(6)
C1 C12 1.452(6)
C2 C3 1.406(6)
C2 C13 1.508(6)
C3 C4 1.375(7)
C3 H3 0.9500
C4 C5 1.423(6)
C4 C17 1.499(7)
C5 C6 1.437(6)
C6 C7 1.352(7)
C6 H6 0.9500
C7 C8 1.424(6)
C7 H7 0.9500
C8 C12 1.407(6)
C8 C9 1.425(6)
C9 C10 1.361(7)
C9 C18 1.502(6)
C10 C11 1.401(6)
C10 H10 0.9500
C11 C19 1.508(7)
C13 C14' 1.524(10)
C13 C14 1.538(7)
C13 H13A 0.9599
C13 H13B 0.9600
C13 H13C 0.9600
C13 H13D 0.9601
C14 C15 1.521(7)
C14 H14A 0.9900
C14 H14B 0.9900
C15 C16 1.518(7)
C15 H15A 0.9900
C15 H15B 0.9900
C16 H16A 0.9800
C16 H16B 0.9800
C16 H16C 0.9800
C14' C15' 1.520(10)
C14' H14C 0.9900
C14' H14D 0.9900
C15' C16' 1.520(10)
C15' H15C 0.9900
C15' H15D 0.9900
C16' H16D 0.9800
C16' H16E 0.9800
C16' H16F 0.9800
C17 H17A 0.9800
C17 H17B 0.9800
C17 H17C 0.9800
C18 H18A 0.9800
C18 H18B 0.9800
C18 H18C 0.9800
C19 C20 1.504(7)
C19 H19A 0.9900
C19 H19B 0.9900
C20 C21 1.460(7)
C20 H20A 0.9900
C20 H20B 0.9900
C21 C22 1.507(7)
C21 H21A 0.9900
C21 H21B 0.9900
C22 H22A 0.9800
C22 H22B 0.9800
C22 H22C 0.9800
C23 C27 1.398(6)
C23 C34 1.441(6)
C24 C25 1.403(6)
C24 C35 1.500(6)
C25 C26 1.366(6)
C25 H25 0.9500
C26 C27 1.434(6)
C26 C39 1.494(7)
C27 C28 1.426(6)
C28 C29 1.358(7)
C28 H28 0.9500
C29 C30 1.417(7)
C29 H29 0.9500
C30 C34 1.405(6)
C30 C31 1.438(7)
C31 C32 1.352(7)
C31 C40 1.509(7)
C32 C33 1.407(6)
C32 H32 0.9500
C33 C41 1.500(7)
C35 C36 1.548(6)
C35 H35A 0.9900
C35 H35B 0.9900
C36 C37 1.529(6)
C36 H36A 0.9900
C36 H36B 0.9900
C37 C38 1.528(7)
C37 H37A 0.9900
C37 H37B 0.9900
C38 H38A 0.9800
C38 H38B 0.9800
C38 H38C 0.9800
C39 H39A 0.9800
C39 H39B 0.9800
C39 H39C 0.9800
C40 H40A 0.9800
C40 H40B 0.9800
C40 H40C 0.9800
C41 C42 1.529(6)
C41 H41A 0.9900
C41 H41B 0.9900
C42 C43 1.526(7)
C42 H42A 0.9900
C42 H42B 0.9900
C43 C44 1.509(7)
C43 H43A 0.9900
C43 H43B 0.9900
C44 H44A 0.9800
C44 H44B 0.9800
C44 H44C 0.9800
S1A O2A' 1.386(7)
S1A O1A 1.408(6)
S1A O3A' 1.447(7)
S1A O3A 1.449(5)
S1A O1A' 1.485(7)
S1A O2A 1.486(6)
S1A C1A 1.825(5)
C1A F2A' 1.324(7)
C1A F3A 1.330(6)
C1A F1A' 1.333(7)
C1A F2A 1.341(6)
C1A F3A' 1.344(7)
C1A F1A 1.354(6)

loop_
_geom_torsion_atom_site_label_1
_geom_torsion_atom_site_label_2
_geom_torsion_atom_site_label_3
_geom_torsion_atom_site_label_4
_geom_torsion
C2 N1 C1 C5 -3.5(6)
Ni1 N1 C1 C5 176.7(3)
C2 N1 C1 C12 175.8(3)
Ni1 N1 C1 C12 -4.0(4)
C1 N1 C2 C3 0.7(6)
Ni1 N1 C2 C3 -179.5(3)
C1 N1 C2 C13 178.3(4)
Ni1 N1 C2 C13 -2.0(6)
N1 C2 C3 C4 1.9(7)
C13 C2 C3 C4 -175.6(4)
C2 C3 C4 C5 -1.8(7)
C2 C3 C4 C17 179.0(4)
N1 C1 C5 C4 3.5(6)
C12 C1 C5 C4 -175.7(4)
N1 C1 C5 C6 -176.3(4)
C12 C1 C5 C6 4.4(6)
C3 C4 C5 C1 -0.8(6)
C17 C4 C5 C1 178.4(4)
C3 C4 C5 C6 179.1(4)
C17 C4 C5 C6 -1.7(7)
C1 C5 C6 C7 -2.2(6)
C4 C5 C6 C7 178.0(4)
C5 C6 C7 C8 -0.7(6)
C6 C7 C8 C12 1.4(6)
C6 C7 C8 C9 -177.5(4)
C12 C8 C9 C10 -0.7(5)
C7 C8 C9 C10 178.1(4)
C12 C8 C9 C18 178.9(4)
C7 C8 C9 C18 -2.3(6)
C8 C9 C10 C11 -0.2(6)
C18 C9 C10 C11 -179.8(4)
C12 N2 C11 C10 -1.5(5)
Ni1 N2 C11 C10 168.3(3)
C12 N2 C11 C19 179.0(3)
Ni1 N2 C11 C19 -11.2(5)
C9 C10 C11 N2 1.3(6)
C9 C10 C11 C19 -179.2(4)
C11 N2 C12 C8 0.5(6)
Ni1 N2 C12 C8 -171.1(3)
C11 N2 C12 C1 -178.7(3)
Ni1 N2 C12 C1 9.6(4)
C7 C8 C12 N2 -178.3(4)
C9 C8 C12 N2 0.6(6)
C7 C8 C12 C1 0.9(5)
C9 C8 C12 C1 179.8(3)
N1 C1 C12 N2 -3.9(5)
C5 C1 C12 N2 175.5(3)
N1 C1 C12 C8 176.8(3)
C5 C1 C12 C8 -3.8(5)
N1 C2 C13 C14' -105(2)
C3 C2 C13 C14' 72(2)
N1 C2 C13 C14 -109.0(8)
C3 C2 C13 C14 68.6(9)
C2 C13 C14 C15 166.8(8)
C14' C13 C14 C15 6(16)
C13 C14 C15 C16 -176.7(11)
C2 C13 C14' C15' 164(2)
C14 C13 C14' C15' -175(20)
C13 C14' C15' C16' -174(3)
N2 C11 C19 C20 83.6(5)
C10 C11 C19 C20 -95.9(5)
C11 C19 C20 C21 57.4(6)
C19 C20 C21 C22 173.6(5)
C24 N3 C23 C27 -2.1(6)
Ni1 N3 C23 C27 -178.0(3)
C24 N3 C23 C34 177.6(4)
Ni1 N3 C23 C34 1.8(4)
C23 N3 C24 C25 4.3(6)
Ni1 N3 C24 C25 179.3(3)
C23 N3 C24 C35 -173.7(4)
Ni1 N3 C24 C35 1.3(6)
N3 C24 C25 C26 -3.0(7)
C35 C24 C25 C26 174.9(4)
C24 C25 C26 C27 -0.6(7)
C24 C25 C26 C39 -178.3(4)
N3 C23 C27 C28 179.6(4)
C34 C23 C27 C28 -0.2(6)
N3 C23 C27 C26 -1.4(6)
C34 C23 C27 C26 178.9(4)
C25 C26 C27 C23 2.7(6)
C39 C26 C27 C23 -179.6(4)
C25 C26 C27 C28 -178.3(4)
C39 C26 C27 C28 -0.6(7)
C23 C27 C28 C29 -0.6(7)
C26 C27 C28 C29 -179.5(4)
C27 C28 C29 C30 0.8(7)
C28 C29 C30 C34 -0.3(7)
C28 C29 C30 C31 179.0(5)
C34 C30 C31 C32 3.5(7)
C29 C30 C31 C32 -175.8(5)
C34 C30 C31 C40 -175.4(4)
C29 C30 C31 C40 5.3(8)
C30 C31 C32 C33 -3.5(7)
C40 C31 C32 C33 175.4(5)
C34 N4 C33 C32 4.6(6)
Ni1 N4 C33 C32 -177.2(3)
C34 N4 C33 C41 -173.7(4)
Ni1 N4 C33 C41 4.6(6)
C31 C32 C33 N4 -0.6(7)
C31 C32 C33 C41 177.5(4)
C33 N4 C34 C30 -4.5(6)
Ni1 N4 C34 C30 177.0(3)
C33 N4 C34 C23 175.7(4)
Ni1 N4 C34 C23 -2.8(4)
C29 C30 C34 N4 179.7(4)
C31 C30 C34 N4 0.4(6)
C29 C30 C34 C23 -0.5(6)
C31 C30 C34 C23 -179.8(4)
N3 C23 C34 N4 0.7(5)
C27 C23 C34 N4 -179.5(4)
N3 C23 C34 C30 -179.1(4)
C27 C23 C34 C30 0.7(6)
N3 C24 C35 C36 109.6(4)
C25 C24 C35 C36 -68.4(5)
C24 C35 C36 C37 -57.7(5)
C35 C36 C37 C38 -175.0(4)
N4 C33 C41 C42 72.1(5)
C32 C33 C41 C42 -106.1(5)
C33 C41 C42 C43 -173.9(4)
C41 C42 C43 C44 176.5(4)
O2A' S1A C1A F2A' -52.7(9)
O1A S1A C1A F2A' 82.4(8)
O3A' S1A C1A F2A' -177.7(9)
O3A S1A C1A F2A' -150.4(7)
O1A' S1A C1A F2A' 66.6(8)
O2A S1A C1A F2A' -35.8(7)
O2A' S1A C1A F3A 48.3(7)
O1A S1A C1A F3A -176.6(5)
O3A' S1A C1A F3A -76.8(7)
O3A S1A C1A F3A -49.5(5)
O1A' S1A C1A F3A 167.5(6)
O2A S1A C1A F3A 65.2(5)
O2A' S1A C1A F1A' -174.5(9)
O1A S1A C1A F1A' -39.4(8)
O3A' S1A C1A F1A' 60.5(9)
O3A S1A C1A F1A' 87.8(8)
O1A' S1A C1A F1A' -55.2(8)
O2A S1A C1A F1A' -157.5(7)
O2A' S1A C1A F2A -75.7(6)
O1A S1A C1A F2A 59.4(5)
O3A' S1A C1A F2A 159.3(6)
O3A S1A C1A F2A -173.4(5)
O1A' S1A C1A F2A 43.6(6)
O2A S1A C1A F2A -58.7(5)
O2A' S1A C1A F3A' 68.0(9)
O1A S1A C1A F3A' -156.9(8)
O3A' S1A C1A F3A' -57.1(9)
O3A S1A C1A F3A' -29.7(8)
O1A' S1A C1A F3A' -172.7(8)
O2A S1A C1A F3A' 84.9(7)
O2A' S1A C1A F1A 166.6(6)
O1A S1A C1A F1A -58.4(5)
O3A' S1A C1A F1A 41.5(7)
O3A S1A C1A F1A 68.8(5)
O1A' S1A C1A F1A -74.2(6)
O2A S1A C1A F1A -176.5(5)
